data_4303680
loop_
_publ_author_name
'Xiao-Qing Zhao'
'Bin Zhao'
'Shi Wei'
'Peng Cheng'

_publ_section_title
;
Synthesis, Structures, and Luminescent and Magnetic Properties of Ln-Ag
Heterometal-Organic Frameworks
;
_journal_name_full 'Inorganic Chemistry'
_journal_page_first 11048
_journal_page_last 11057
_journal_paper_doi 10.1021/ic901291b
_journal_volume 48
_journal_year 2009
_chemical_formula_moiety 'C14 H6 Ag3 N2 O11 Yb'
_chemical_formula_sum 'C14 H6 Ag3 N2 O11 Yb'
_chemical_formula_weight 874.86
_chemical_name_systematic
; 
 ? 
;
_space_group_IT_number 52
_symmetry_cell_setting orthorhombic
_symmetry_space_group_name_Hall '-P 2a 2bc'
_symmetry_space_group_name_H-M 'P n n a'
_atom_sites_solution_hydrogens geom
_atom_sites_solution_primary direct
_atom_sites_solution_secondary difmap
_audit_creation_method SHELXL-97
_cell_angle_alpha 90.00
_cell_angle_beta 90.00
_cell_angle_gamma 90.00
_cell_formula_units_Z 4
_cell_length_a 8.296(3)
_cell_length_b 14.545(5)
_cell_length_c 13.647(5)
_cell_measurement_reflns_used 3801
_cell_measurement_temperature 294(2)
_cell_measurement_theta_max 26.45
_cell_measurement_theta_min 2.80
_cell_volume 1646.7(10)
_computing_cell_refinement 'Bruker SMART'
_computing_data_collection 'Bruker SMART'
_computing_data_reduction 'Bruker SAINT'
_computing_molecular_graphics 'Bruker SHELXTL'
_computing_publication_material 'Bruker SHELXTL'
_computing_structure_refinement 'SHELXL-97 (Sheldrick, 1997)'
_computing_structure_solution 'SHELXS-97 (Sheldrick, 1990)'
_diffrn_ambient_temperature 294(2)
_diffrn_measured_fraction_theta_full 0.995
_diffrn_measured_fraction_theta_max 0.995
_diffrn_measurement_device_type 'CCD area detector'
_diffrn_measurement_method 'phi and omega scans'
_diffrn_radiation_monochromator graphite
_diffrn_radiation_source 'fine-focus sealed tube'
_diffrn_radiation_type MoK\a
_diffrn_radiation_wavelength 0.71073
_diffrn_reflns_av_R_equivalents 0.0822
_diffrn_reflns_av_sigmaI/netI 0.0486
_diffrn_reflns_limit_h_max 8
_diffrn_reflns_limit_h_min -10
_diffrn_reflns_limit_k_max 18
_diffrn_reflns_limit_k_min -17
_diffrn_reflns_limit_l_max 16
_diffrn_reflns_limit_l_min -17
_diffrn_reflns_number 8560
_diffrn_reflns_theta_full 26.45
_diffrn_reflns_theta_max 26.45
_diffrn_reflns_theta_min 2.05
_exptl_absorpt_coefficient_mu 9.217
_exptl_absorpt_correction_T_max 1.00000
_exptl_absorpt_correction_T_min 0.473909
_exptl_absorpt_correction_type multi-scan
_exptl_absorpt_process_details SADABS
_exptl_crystal_density_diffrn 3.529
_exptl_crystal_density_meas ?
_exptl_crystal_density_method 'not measured'
_exptl_crystal_F_000 1612
_exptl_crystal_size_max 0.20
_exptl_crystal_size_mid 0.16
_exptl_crystal_size_min 0.12
_refine_diff_density_max 2.039
_refine_diff_density_min -1.376
_refine_diff_density_rms 0.246
_refine_ls_extinction_coef 0.0060(3)
_refine_ls_extinction_expression Fc^*^=kFc[1+0.001xFc^2^\l^3^/sin(2\q)]^-1/4^
_refine_ls_extinction_method SHELXL
_refine_ls_goodness_of_fit_ref 1.086
_refine_ls_hydrogen_treatment constr
_refine_ls_matrix_type full
_refine_ls_number_parameters 143
_refine_ls_number_reflns 1690
_refine_ls_number_restraints 0
_refine_ls_restrained_S_all 1.086
_refine_ls_R_factor_all 0.0403
_refine_ls_R_factor_gt 0.0319
_refine_ls_shift/su_max 0.000
_refine_ls_shift/su_mean 0.000
_refine_ls_structure_factor_coef Fsqd
_refine_ls_weighting_details 'calc w=1/[\s^2^(Fo^2^)+(0.0389P)^2^+1.0441P] where P=(Fo^2^+2Fc^2^)/3'
_refine_ls_weighting_scheme calc
_refine_ls_wR_factor_gt 0.0750
_refine_ls_wR_factor_ref 0.0791
_reflns_number_gt 1415
_reflns_number_total 1690
_reflns_threshold_expression >2sigma(I)
_cod_data_source_file ic901291b_si_001_10.cif
_cod_data_source_block 10
_cod_depositor_comments
;
The following automatic conversions were performed:
'_symmetry_cell_setting' value 'Orthorhombic' changed to 'orthorhombic'
according to '/home/saulius/struct/CIF-dictionaries/cif_core.dic'
dictionary named 'cif_core.dic' version 2.4.1 from
2010-06-29.

'_exptl_absorpt_correction_type' value 'MULTI-SCAN' changed
to 'multi-scan' according to
'/home/saulius/struct/CIF-dictionaries/cif_core.dic' dictionary named
'cif_core.dic' version 2.4.1 from
2010-06-29.

'_refine_ls_hydrogen_treatment' value 'CONSTR' changed to
'constr' according to '/home/saulius/struct/CIF-dictionaries/cif_core.dic'
dictionary named 'cif_core.dic' version 2.4.1 from 2010-06-29.

Automatic conversion script
Id: cif_fix_enum 1527 2010-12-29 10:47:43Z saulius 

The following automatic conversions were performed:

'_exptl_crystal_density_meas' value 'none' was changed to '?' - the
value is perceived as not measured.

Automatic conversion script
Id: cif_fix_values 3008 2015-01-20 13:52:24Z robertas 
;
_cod_original_cell_volume 1646.6(9)
_cod_database_code 4303680

loop_
_symmetry_equiv_pos_as_xyz
'x, y, z'
'-x+1/2, -y, z'
'-x+1/2, y+1/2, -z+1/2'
'x, -y+1/2, -z+1/2'
'-x, -y, -z'
'x-1/2, y, -z'
'x-1/2, -y-1/2, z-1/2'
'-x, y-1/2, z-1/2'

loop_
_atom_site_label
_atom_site_type_symbol
_atom_site_fract_x
_atom_site_fract_y
_atom_site_fract_z
_atom_site_U_iso_or_equiv
_atom_site_adp_type
_atom_site_occupancy
_atom_site_symmetry_multiplicity
_atom_site_calc_flag
_atom_site_refinement_flags
_atom_site_disorder_assembly
_atom_site_disorder_group
Yb1 Yb 0.02114(4) 0.2500 0.2500 0.01200(16) Uani 1 2 d S . .
Ag1 Ag 0.44504(8) 0.49073(4) 0.32112(4) 0.0353(2) Uani 1 1 d . . .
Ag2 Ag 0.7500 0.5000 0.44869(6) 0.0334(2) Uani 1 2 d S . .
O1 O 0.2155(6) 0.3652(3) 0.2461(3) 0.0219(10) Uani 1 1 d . . .
O2 O 0.4077(6) 0.4430(3) 0.1663(3) 0.0279(11) Uani 1 1 d . . .
O3 O 0.3210(5) 0.3355(2) -0.1852(3) 0.0160(9) Uani 1 1 d . . .
O4 O -0.0731(6) 0.0968(3) -0.0320(3) 0.0246(10) Uani 1 1 d . . .
O5 O -0.0546(5) 0.1401(2) 0.1234(3) 0.0182(9) Uani 1 1 d . . .
O6 O 0.7500 0.5000 0.2731(5) 0.0280(15) Uani 1 2 d S . .
H6A H 0.6614 0.4973 0.2419 0.034 Uiso 0.50 1 d PR . .
H6B H 0.8386 0.5027 0.2419 0.034 Uiso 0.50 1 d PR . .
N1 N 0.1358(6) 0.2757(3) 0.0882(3) 0.0130(10) Uani 1 1 d . . .
C1 C 0.2914(8) 0.3883(4) 0.1683(4) 0.0184(13) Uani 1 1 d . . .
C2 C 0.2393(7) 0.3448(4) 0.0751(4) 0.0168(12) Uani 1 1 d . . .
C3 C 0.2995(7) 0.3695(4) -0.0157(4) 0.0160(12) Uani 1 1 d . . .
H3 H 0.3699 0.4190 -0.0213 0.019 Uiso 1 1 calc R . .
C4 C 0.2541(7) 0.3198(4) -0.0992(4) 0.0148(12) Uani 1 1 d . . .
C5 C 0.1431(7) 0.2474(3) -0.0853(4) 0.0151(12) Uani 1 1 d . . .
H5 H 0.1059 0.2136 -0.1385 0.018 Uiso 1 1 calc R . .
C6 C 0.0906(7) 0.2274(3) 0.0078(4) 0.0112(11) Uani 1 1 d . . .
C7 C -0.0207(7) 0.1495(4) 0.0333(4) 0.0157(12) Uani 1 1 d . . .

loop_
_atom_site_aniso_label
_atom_site_aniso_U_11
_atom_site_aniso_U_22
_atom_site_aniso_U_33
_atom_site_aniso_U_23
_atom_site_aniso_U_13
_atom_site_aniso_U_12
Yb1 0.0152(2) 0.0135(2) 0.0072(2) -0.00033(12) 0.000 0.000
Ag1 0.0522(4) 0.0357(3) 0.0181(3) -0.0021(2) -0.0068(2) -0.0155(3)
Ag2 0.0302(5) 0.0316(4) 0.0386(5) 0.000 0.000 0.0142(3)
O1 0.027(3) 0.024(2) 0.015(2) -0.0007(17) 0.0008(17) -0.008(2)
O2 0.029(3) 0.035(2) 0.019(2) -0.0059(19) 0.004(2) -0.012(2)
O3 0.019(2) 0.0166(18) 0.0124(19) 0.0041(15) 0.0074(17) 0.0012(17)
O4 0.037(3) 0.026(2) 0.011(2) -0.0052(17) 0.0034(18) -0.009(2)
O5 0.026(2) 0.0171(19) 0.012(2) -0.0011(16) 0.0015(18) -0.0051(18)
O6 0.036(4) 0.026(3) 0.023(3) 0.000 0.000 0.004(3)
N1 0.013(3) 0.016(2) 0.010(2) -0.0014(18) 0.0023(18) -0.001(2)
C1 0.020(3) 0.014(3) 0.021(3) -0.003(2) 0.000(2) -0.002(2)
C2 0.012(3) 0.023(3) 0.015(3) -0.002(2) 0.002(2) 0.001(2)
C3 0.018(3) 0.014(3) 0.016(3) -0.001(2) 0.006(2) -0.002(2)
C4 0.018(3) 0.017(3) 0.009(3) 0.003(2) 0.001(2) 0.005(2)
C5 0.016(3) 0.019(3) 0.010(3) -0.002(2) -0.002(2) -0.003(2)
C6 0.011(3) 0.015(2) 0.007(2) -0.002(2) 0.000(2) 0.003(2)
C7 0.018(3) 0.015(3) 0.014(3) 0.002(2) -0.001(2) 0.002(2)

loop_
_atom_type_symbol
_atom_type_description
_atom_type_scat_dispersion_real
_atom_type_scat_dispersion_imag
_atom_type_scat_source
C C 0.0033 0.0016 'International Tables Vol C Tables 4.2.6.8 and 6.1.1.4'
H H 0.0000 0.0000 'International Tables Vol C Tables 4.2.6.8 and 6.1.1.4'
N N 0.0061 0.0033 'International Tables Vol C Tables 4.2.6.8 and 6.1.1.4'
O O 0.0106 0.0060 'International Tables Vol C Tables 4.2.6.8 and 6.1.1.4'
Ag Ag -0.8971 1.1015 'International Tables Vol C Tables 4.2.6.8 and 6.1.1.4'
Yb Yb -0.3850 5.5486 'International Tables Vol C Tables 4.2.6.8 and 6.1.1.4'

loop_
_geom_angle_atom_site_label_1
_geom_angle_atom_site_label_2
_geom_angle_atom_site_label_3
_geom_angle
_geom_angle_site_symmetry_1
_geom_angle_site_symmetry_3
_geom_angle_publ_flag
O3 Yb1 O3 85.2(2) 7_566 6 ?
O3 Yb1 O1 156.44(13) 7_566 . ?
O3 Yb1 O1 95.97(15) 6 . ?
O3 Yb1 O1 95.97(15) 7_566 4 ?
O3 Yb1 O1 156.44(13) 6 4 ?
O1 Yb1 O1 92.2(2) . 4 ?
O3 Yb1 N1 81.21(15) 7_566 4 ?
O3 Yb1 N1 136.75(14) 6 4 ?
O1 Yb1 N1 81.99(15) . 4 ?
O1 Yb1 N1 66.27(14) 4 4 ?
O3 Yb1 N1 136.75(14) 7_566 . ?
O3 Yb1 N1 81.21(15) 6 . ?
O1 Yb1 N1 66.27(14) . . ?
O1 Yb1 N1 81.99(15) 4 . ?
N1 Yb1 N1 134.0(2) 4 . ?
O3 Yb1 O5 74.12(13) 7_566 . ?
O3 Yb1 O5 83.92(13) 6 . ?
O1 Yb1 O5 129.43(13) . . ?
O1 Yb1 O5 73.87(14) 4 . ?
N1 Yb1 O5 130.05(14) 4 . ?
N1 Yb1 O5 63.77(14) . . ?
O3 Yb1 O5 83.92(13) 7_566 4 ?
O3 Yb1 O5 74.12(13) 6 4 ?
O1 Yb1 O5 73.87(14) . 4 ?
O1 Yb1 O5 129.43(13) 4 4 ?
N1 Yb1 O5 63.77(14) 4 4 ?
N1 Yb1 O5 130.05(14) . 4 ?
O5 Yb1 O5 150.1(2) . 4 ?
O3 Yb1 C4 85.25(15) 7_566 6 ?
O3 Yb1 C4 19.96(13) 6 6 ?
O1 Yb1 C4 103.72(15) . 6 ?
O1 Yb1 C4 136.52(13) 4 6 ?
N1 Yb1 C4 154.95(15) 4 6 ?
N1 Yb1 C4 68.72(15) . 6 ?
O5 Yb1 C4 64.68(14) . 6 ?
O5 Yb1 C4 94.00(14) 4 6 ?
O3 Yb1 C4 19.96(13) 7_566 7_566 ?
O3 Yb1 C4 85.25(15) 6 7_566 ?
O1 Yb1 C4 136.52(13) . 7_566 ?
O1 Yb1 C4 103.72(15) 4 7_566 ?
N1 Yb1 C4 68.72(15) 4 7_566 ?
N1 Yb1 C4 154.95(15) . 7_566 ?
O5 Yb1 C4 94.00(14) . 7_566 ?
O5 Yb1 C4 64.68(14) 4 7_566 ?
C4 Yb1 C4 92.0(2) 6 7_566 ?
O2 Ag1 O4 128.18(16) . 7_666 ?
O2 Ag1 O5 127.63(15) . 3 ?
O4 Ag1 O5 103.62(14) 7_666 3 ?
O2 Ag1 Ag2 131.29(13) . . ?
O4 Ag1 Ag2 66.33(12) 7_666 . ?
O5 Ag1 Ag2 59.05(9) 3 . ?
O2 Ag1 Ag1 83.59(12) . 2_565 ?
O4 Ag1 Ag1 88.93(12) 7_666 2_565 ?
O5 Ag1 Ag1 107.05(10) 3 2_565 ?
Ag2 Ag1 Ag1 144.74(2) . 2_565 ?
O2 Ag1 H6A 69.3 . . ?
O4 Ag1 H6A 120.8 7_666 . ?
O5 Ag1 H6A 78.7 3 . ?
Ag2 Ag1 H6A 65.5 . . ?
Ag1 Ag1 H6A 148.1 2_565 . ?
O4 Ag2 O4 121.57(19) 4_655 3 ?
O4 Ag2 O6 119.22(10) 4_655 . ?
O4 Ag2 O6 119.22(10) 3 . ?
O4 Ag2 Ag1 140.19(11) 4_655 . ?
O4 Ag2 Ag1 77.57(11) 3 . ?
O6 Ag2 Ag1 55.50(2) . . ?
O4 Ag2 Ag1 77.57(11) 4_655 2_665 ?
O4 Ag2 Ag1 140.19(11) 3 2_665 ?
O6 Ag2 Ag1 55.50(2) . 2_665 ?
Ag1 Ag2 Ag1 111.01(4) . 2_665 ?
C1 O1 Yb1 123.3(4) . . ?
C1 O2 Ag1 106.4(4) . . ?
C4 O3 Yb1 124.3(3) . 6_655 ?
C7 O4 Ag2 103.9(3) . 3_545 ?
C7 O4 Ag1 154.8(4) . 7_565 ?
Ag2 O4 Ag1 97.32(15) 3_545 7_565 ?
C7 O5 Yb1 124.0(3) . . ?
C7 O5 Ag1 108.1(3) . 3_545 ?
Yb1 O5 Ag1 105.33(15) . 3_545 ?
Ag2 O6 H6A 120.0 . . ?
Ag2 O6 H6B 120.0 . . ?
H6A O6 H6B 120.0 . . ?
C2 N1 C6 117.4(5) . . ?
C2 N1 Yb1 119.3(4) . . ?
C6 N1 Yb1 123.1(4) . . ?
O2 C1 O1 124.4(5) . . ?
O2 C1 C2 118.5(5) . . ?
O1 C1 C2 117.1(5) . . ?
N1 C2 C3 123.3(5) . . ?
N1 C2 C1 113.2(5) . . ?
C3 C2 C1 123.4(5) . . ?
C2 C3 C4 119.8(5) . . ?
C2 C3 H3 120.1 . . ?
C4 C3 H3 120.1 . . ?
O3 C4 C3 121.4(5) . . ?
O3 C4 C5 121.6(5) . . ?
C3 C4 C5 116.8(5) . . ?
O3 C4 Yb1 35.8(2) . 6_655 ?
C3 C4 Yb1 120.2(4) . 6_655 ?
C5 C4 Yb1 107.6(4) . 6_655 ?
C6 C5 C4 119.3(5) . . ?
C6 C5 H5 120.3 . . ?
C4 C5 H5 120.3 . . ?
N1 C6 C5 123.4(5) . . ?
N1 C6 C7 112.0(5) . . ?
C5 C6 C7 124.6(5) . . ?
O4 C7 O5 123.2(5) . . ?
O4 C7 C6 120.6(5) . . ?
O5 C7 C6 116.2(5) . . ?

loop_
_geom_bond_atom_site_label_1
_geom_bond_atom_site_label_2
_geom_bond_distance
_geom_bond_site_symmetry_2
_geom_bond_publ_flag
Yb1 O3 2.255(4) 7_566 ?
Yb1 O3 2.255(4) 6 ?
Yb1 O1 2.326(4) . ?
Yb1 O1 2.326(4) 4 ?
Yb1 N1 2.433(4) 4 ?
Yb1 N1 2.433(4) . ?
Yb1 O5 2.437(4) . ?
Yb1 O5 2.437(4) 4 ?
Yb1 C4 3.189(6) 6 ?
Yb1 C4 3.189(6) 7_566 ?
Ag1 O2 2.245(4) . ?
Ag1 O4 2.379(4) 7_666 ?
Ag1 O5 2.473(4) 3 ?
Ag1 Ag2 3.0740(11) . ?
Ag1 Ag1 3.2471(17) 2_565 ?
Ag1 H6A 2.0974 . ?
Ag2 O4 2.330(4) 4_655 ?
Ag2 O4 2.330(4) 3 ?
Ag2 O6 2.397(6) . ?
Ag2 Ag1 3.0740(11) 2_665 ?
O1 C1 1.279(7) . ?
O2 C1 1.250(7) . ?
O3 C4 1.318(6) . ?
O3 Yb1 2.255(4) 6_655 ?
O4 C7 1.253(7) . ?
O4 Ag2 2.330(4) 3_545 ?
O4 Ag1 2.379(4) 7_565 ?
O5 C7 1.269(7) . ?
O5 Ag1 2.473(4) 3_545 ?
O6 H6A 0.8500 . ?
O6 H6B 0.8500 . ?
N1 C2 1.334(7) . ?
N1 C6 1.356(7) . ?
C1 C2 1.486(8) . ?
C2 C3 1.384(8) . ?
C3 C4 1.401(8) . ?
C3 H3 0.9300 . ?
C4 C5 1.412(8) . ?
C4 Yb1 3.189(6) 6_655 ?
C5 C6 1.374(8) . ?
C5 H5 0.9300 . ?
C6 C7 1.502(8) . ?

loop_
_geom_torsion_atom_site_label_1
_geom_torsion_atom_site_label_2
_geom_torsion_atom_site_label_3
_geom_torsion_atom_site_label_4
_geom_torsion
_geom_torsion_site_symmetry_1
_geom_torsion_site_symmetry_2
_geom_torsion_site_symmetry_3
_geom_torsion_site_symmetry_4
_geom_torsion_publ_flag
O2 Ag1 Ag2 O4 -72.1(2) . . . 4_655 ?
O4 Ag1 Ag2 O4 48.8(2) 7_666 . . 4_655 ?
O5 Ag1 Ag2 O4 173.01(19) 3 . . 4_655 ?
Ag1 Ag1 Ag2 O4 97.84(17) 2_565 . . 4_655 ?
O2 Ag1 Ag2 O4 162.95(19) . . . 3 ?
O4 Ag1 Ag2 O4 -76.17(16) 7_666 . . 3 ?
O5 Ag1 Ag2 O4 48.06(15) 3 . . 3 ?
Ag1 Ag1 Ag2 O4 -27.10(11) 2_565 . . 3 ?
O2 Ag1 Ag2 O6 23.67(15) . . . . ?
O4 Ag1 Ag2 O6 144.55(11) 7_666 . . . ?
O5 Ag1 Ag2 O6 -91.22(11) 3 . . . ?
Ag1 Ag1 Ag2 O6 -166.38(5) 2_565 . . . ?
O2 Ag1 Ag2 Ag1 23.67(15) . . . 2_665 ?
O4 Ag1 Ag2 Ag1 144.55(11) 7_666 . . 2_665 ?
O5 Ag1 Ag2 Ag1 -91.22(11) 3 . . 2_665 ?
Ag1 Ag1 Ag2 Ag1 -166.38(5) 2_565 . . 2_665 ?
O3 Yb1 O1 C1 -170.2(4) 7_566 . . . ?
O3 Yb1 O1 C1 -78.6(5) 6 . . . ?
O1 Yb1 O1 C1 79.3(5) 4 . . . ?
N1 Yb1 O1 C1 145.0(5) 4 . . . ?
N1 Yb1 O1 C1 -0.9(5) . . . . ?
O5 Yb1 O1 C1 8.5(6) . . . . ?
O5 Yb1 O1 C1 -150.1(5) 4 . . . ?
C4 Yb1 O1 C1 -59.9(5) 6 . . . ?
C4 Yb1 O1 C1 -167.9(4) 7_566 . . . ?
O4 Ag1 O2 C1 39.5(5) 7_666 . . . ?
O5 Ag1 O2 C1 -150.7(4) 3 . . . ?
Ag2 Ag1 O2 C1 130.1(4) . . . . ?
Ag1 Ag1 O2 C1 -44.1(4) 2_565 . . . ?
O3 Yb1 O5 C7 161.4(5) 7_566 . . . ?
O3 Yb1 O5 C7 74.7(4) 6 . . . ?
O1 Yb1 O5 C7 -18.0(5) . . . . ?
O1 Yb1 O5 C7 -97.4(5) 4 . . . ?
N1 Yb1 O5 C7 -135.1(4) 4 . . . ?
N1 Yb1 O5 C7 -8.5(4) . . . . ?
O5 Yb1 O5 C7 117.1(4) 4 . . . ?
C4 Yb1 O5 C7 69.1(4) 6 . . . ?
C4 Yb1 O5 C7 159.5(4) 7_566 . . . ?
O3 Yb1 O5 Ag1 -73.62(16) 7_566 . . 3_545 ?
O3 Yb1 O5 Ag1 -160.31(17) 6 . . 3_545 ?
O1 Yb1 O5 Ag1 106.95(19) . . . 3_545 ?
O1 Yb1 O5 Ag1 27.61(15) 4 . . 3_545 ?
N1 Yb1 O5 Ag1 -10.1(3) 4 . . 3_545 ?
N1 Yb1 O5 Ag1 116.5(2) . . . 3_545 ?
O5 Yb1 O5 Ag1 -117.86(14) 4 . . 3_545 ?
C4 Yb1 O5 Ag1 -165.9(2) 6 . . 3_545 ?
C4 Yb1 O5 Ag1 -75.53(17) 7_566 . . 3_545 ?
O3 Yb1 N1 C2 168.6(4) 7_566 . . . ?
O3 Yb1 N1 C2 95.4(4) 6 . . . ?
O1 Yb1 N1 C2 -5.2(4) . . . . ?
O1 Yb1 N1 C2 -101.2(4) 4 . . . ?
N1 Yb1 N1 C2 -55.7(4) 4 . . . ?
O5 Yb1 N1 C2 -177.1(5) . . . . ?
O5 Yb1 N1 C2 34.8(5) 4 . . . ?
C4 Yb1 N1 C2 111.5(4) 6 . . . ?
C4 Yb1 N1 C2 153.4(4) 7_566 . . . ?
O3 Yb1 N1 C6 -6.2(5) 7_566 . . . ?
O3 Yb1 N1 C6 -79.5(4) 6 . . . ?
O1 Yb1 N1 C6 -180.0(5) . . . . ?
O1 Yb1 N1 C6 84.0(4) 4 . . . ?
N1 Yb1 N1 C6 129.5(4) 4 . . . ?
O5 Yb1 N1 C6 8.1(4) . . . . ?
O5 Yb1 N1 C6 -140.0(4) 4 . . . ?
C4 Yb1 N1 C6 -63.3(4) 6 . . . ?
C4 Yb1 N1 C6 -21.4(6) 7_566 . . . ?
Ag1 O2 C1 O1 -1.4(7) . . . . ?
Ag1 O2 C1 C2 -179.6(4) . . . . ?
Yb1 O1 C1 O2 -172.1(4) . . . . ?
Yb1 O1 C1 C2 6.2(7) . . . . ?
C6 N1 C2 C3 0.9(8) . . . . ?
Yb1 N1 C2 C3 -174.2(4) . . . . ?
C6 N1 C2 C1 -175.3(5) . . . . ?
Yb1 N1 C2 C1 9.6(6) . . . . ?
O2 C1 C2 N1 168.2(5) . . . . ?
O1 C1 C2 N1 -10.2(8) . . . . ?
O2 C1 C2 C3 -8.0(9) . . . . ?
O1 C1 C2 C3 173.6(6) . . . . ?
N1 C2 C3 C4 -1.2(9) . . . . ?
C1 C2 C3 C4 174.6(5) . . . . ?
Yb1 O3 C4 C3 99.2(5) 6_655 . . . ?
Yb1 O3 C4 C5 -75.8(6) 6_655 . . . ?
C2 C3 C4 O3 -173.2(5) . . . . ?
C2 C3 C4 C5 1.9(8) . . . . ?
C2 C3 C4 Yb1 -131.4(5) . . . 6_655 ?
O3 C4 C5 C6 172.8(5) . . . . ?
C3 C4 C5 C6 -2.4(8) . . . . ?
Yb1 C4 C5 C6 136.3(4) 6_655 . . . ?
C2 N1 C6 C5 -1.5(8) . . . . ?
Yb1 N1 C6 C5 173.4(4) . . . . ?
C2 N1 C6 C7 177.8(5) . . . . ?
Yb1 N1 C6 C7 -7.3(6) . . . . ?
C4 C5 C6 N1 2.2(8) . . . . ?
C4 C5 C6 C7 -176.9(5) . . . . ?
Ag2 O4 C7 O5 5.3(7) 3_545 . . . ?
Ag1 O4 C7 O5 -141.1(7) 7_565 . . . ?
Ag2 O4 C7 C6 -176.0(4) 3_545 . . . ?
Ag1 O4 C7 C6 37.6(12) 7_565 . . . ?
Yb1 O5 C7 O4 -173.2(4) . . . . ?
Ag1 O5 C7 O4 63.0(6) 3_545 . . . ?
Yb1 O5 C7 C6 8.1(7) . . . . ?
Ag1 O5 C7 C6 -115.7(4) 3_545 . . . ?
N1 C6 C7 O4 -179.2(5) . . . . ?
C5 C6 C7 O4 0.0(9) . . . . ?
N1 C6 C7 O5 -0.4(7) . . . . ?
C5 C6 C7 O5 178.8(5) . . . . ?
